data_1101141
loop_
_publ_author_name
'Francisco Hueso-Ure\~na'
'Miguel N. Moreno-Carretero'
'Miguel Quir\'os'
'Juan M. Salas'
'Ren\'e Faure'
'Gerardo \'Alvarez de Cienfuegos'

_publ_section_title
;
 Spectral and magnetic properties, and biological activity of
 several coordination compounds of dinegative isoorotato and
 2-thioisoorotato ligands. Crystal structure of the tetrameric
 complex [Cu~4~(isoorotato^2-^)~4~(NH~3~)~4(H~2~O)~2~].4H~2~O
;
_journal_name_full 'Inorganica Chimica Acta'
_journal_page_first 61
_journal_page_last 69
_journal_paper_doi 10.1016/0020-1693(95)04741-7
_journal_volume 241
_journal_year 1996
_chemical_formula_sum 'C5 H8 Cu N3 O5.5'
_chemical_formula_weight 261.68
_space_group_IT_number 19
_symmetry_cell_setting orthorhombic
_symmetry_space_group_name_Hall 'P 2ac 2ab'
_symmetry_space_group_name_H-M 'P 21 21 21'
_cell_angle_alpha 90.00
_cell_angle_beta 90.00
_cell_angle_gamma 90.00
_cell_formula_units_Z 16
_cell_length_a 13.362(2)
_cell_length_b 13.566(3)
_cell_length_c 22.532(3)
_cell_measurement_temperature 293(2)
_cell_volume 4084.4(12)
_diffrn_ambient_temperature 293(2)
_exptl_crystal_density_diffrn 1.702
_refine_ls_R_factor_obs 0.0829
_refine_ls_wR_factor_obs 0.2212
_cod_depositor_comments
;
 Marking attached hydrogen atoms.

 Antanas Vaitkus,
 2017-07-12
;
_cod_original_formula_sum 'C5 H8 Cu N3 O5.50'
_cod_database_code 1101141

loop_
_symmetry_equiv_pos_as_xyz
'x, y, z'
'-x+1/2, -y, z+1/2'
'-x, y+1/2, -z+1/2'
'x+1/2, -y+1/2, -z'

loop_
_atom_site_aniso_label
_atom_site_aniso_U_11
_atom_site_aniso_U_22
_atom_site_aniso_U_33
_atom_site_aniso_U_23
_atom_site_aniso_U_13
_atom_site_aniso_U_12
Cu1 0.063(2) 0.086(2) 0.038(2) 0.001(2) 0.002(2) -0.001(2)
Cu2 0.060(2) 0.069(2) 0.029(2) -0.0013(15) 0.0011(14) -0.002(2)
Cu3 0.078(2) 0.085(2) 0.031(2) 0.0125(15) -0.007(2) -0.001(2)
Cu4 0.080(2) 0.068(2) 0.018(2) 0.0043(14) -0.0024(15) -0.006(2)

loop_
_atom_site_label
_atom_site_type_symbol
_atom_site_fract_x
_atom_site_fract_y
_atom_site_fract_z
_atom_site_U_iso_or_equiv
_atom_site_thermal_displace_type
_atom_site_occupancy
_atom_site_calc_flag
_atom_site_refinement_flags
_atom_site_disorder_group
_atom_site_attached_hydrogens
Cu1 Cu 0.2604(2) 0.3731(3) 0.66358(13) 0.0627(10) Uani 1 d . . 0
Cu2 Cu 0.5358(2) 0.3755(2) 0.57031(12) 0.0526(9) Uani 1 d . . 0
Cu3 Cu 0.2499(3) 0.0602(3) 0.63587(14) 0.0648(10) Uani 1 d . . 0
Cu4 Cu 0.5700(3) 0.0903(2) 0.65571(12) 0.0554(10) Uani 1 d . . 0
N1A N 0.2567(18) 0.3512(12) 0.4733(8) 0.070(6) Uiso 1 d D . 0
H1A H 0.2585(18) 0.3867(12) 0.4416(8) 0.100 Uiso 1 calc R . 0
C2A C 0.2526(23) 0.3915(13) 0.5281(9) 0.067(7) Uiso 1 d D . 0
O2A O 0.2578(19) 0.4881(12) 0.5331(9) 0.103(7) Uiso 1 d D . 0
N3A N 0.2478(16) 0.3401(11) 0.5782(7) 0.058(5) Uiso 1 d D . 0
C4A C 0.2424(18) 0.2423(12) 0.5742(8) 0.050(6) Uiso 1 d D . 0
O4A O 0.2460(15) 0.1976(10) 0.6243(6) 0.067(5) Uiso 1 d D . 0
C5A C 0.2470(22) 0.1942(12) 0.5171(8) 0.066(7) Uiso 1 d D . 0
C51A C 0.2420(23) 0.0940(14) 0.5097(10) 0.071(8) Uiso 1 d D . 0
O51A O 0.2448(15) 0.0326(10) 0.5532(7) 0.072(5) Uiso 1 d D . 0
O52A O 0.2271(16) 0.0599(13) 0.4570(8) 0.095(7) Uiso 1 d D . 0
C6A C 0.2575(20) 0.2572(13) 0.4715(9) 0.055(6) Uiso 1 d D . 0
H6A H 0.2665(20) 0.2290(13) 0.4343(9) 0.100 Uiso 1 calc R . 0
N1B N 0.6332(12) 0.3737(15) 0.7527(7) 0.057(6) Uiso 1 d D . 0
H1B H 0.6863(12) 0.3686(15) 0.7741(7) 0.100 Uiso 1 calc R . 0
C2B C 0.6377(14) 0.3850(18) 0.6928(8) 0.054(7) Uiso 1 d D . 0
O2B O 0.7283(12) 0.3917(15) 0.6683(8) 0.091(6) Uiso 1 d D . 0
N3B N 0.5577(11) 0.3898(13) 0.6589(7) 0.048(5) Uiso 1 d D . 0
C4B C 0.4684(13) 0.3837(19) 0.6832(8) 0.057(7) Uiso 1 d D . 0
O4B O 0.3956(10) 0.3890(12) 0.6465(6) 0.058(5) Uiso 1 d D . 0
C5B C 0.4568(12) 0.3838(18) 0.7474(7) 0.056(7) Uiso 1 d D . 0
C51B C 0.3669(15) 0.3792(23) 0.7758(10) 0.081(9) Uiso 1 d D . 0
O51B O 0.2826(11) 0.3723(14) 0.7489(7) 0.079(6) Uiso 1 d D . 0
O52B O 0.3663(13) 0.3938(13) 0.8323(7) 0.072(5) Uiso 1 d D . 0
C6B C 0.5454(13) 0.3709(17) 0.7753(8) 0.051(6) Uiso 1 d D . 0
H6B H 0.5422(13) 0.3586(17) 0.8158(8) 0.100 Uiso 1 calc R . 0
N1C N 0.2839(13) 0.1402(17) 0.8191(8) 0.076(7) Uiso 1 d D . 0
H1C H 0.2487(13) 0.1547(17) 0.8499(8) 0.100 Uiso 1 calc R . 0
C2C C 0.2405(15) 0.1135(21) 0.7674(10) 0.074(8) Uiso 1 d D . 0
O2C O 0.1406(14) 0.1073(20) 0.7661(11) 0.134(9) Uiso 1 d D . 0
N3C N 0.2902(11) 0.0927(15) 0.7178(7) 0.059(6) Uiso 1 d D . 0
C4C C 0.3894(13) 0.1005(17) 0.7199(8) 0.053(7) Uiso 1 d D . 0
O4C O 0.4323(11) 0.0768(12) 0.6712(7) 0.067(5) Uiso 1 d D . 0
C5C C 0.4416(12) 0.1253(19) 0.7740(8) 0.057(7) Uiso 1 d D . 0
C51C C 0.5437(14) 0.1255(21) 0.7794(9) 0.069(7) Uiso 1 d D . 0
O51C O 0.6030(10) 0.1126(12) 0.7365(7) 0.064(5) Uiso 1 d D . 0
O52C O 0.5791(12) 0.1354(14) 0.8331(7) 0.071(5) Uiso 1 d D . 0
C6C C 0.3804(15) 0.1431(21) 0.8204(9) 0.077(9) Uiso 1 d D . 0
H6C H 0.4103(15) 0.1588(21) 0.8565(9) 0.100 Uiso 1 calc R . 0
N1D N 0.4859(15) 0.0138(12) 0.4770(8) 0.065(6) Uiso 1 d D . 0
H1D H 0.4693(15) -0.0358(12) 0.4555(8) 0.100 Uiso 1 calc R . 0
C2D C 0.5118(20) 0.0041(14) 0.5348(9) 0.068(8) Uiso 1 d D . 0
O2D O 0.5217(19) -0.0872(14) 0.5554(9) 0.114(8) Uiso 1 d D . 0
N3D N 0.5374(14) 0.0797(10) 0.5691(7) 0.050(5) Uiso 1 d D . 0
C4D C 0.5300(16) 0.1709(11) 0.5472(7) 0.034(5) Uiso 1 d D . 0
O4D O 0.5506(12) 0.2374(9) 0.5842(6) 0.052(4) Uiso 1 d D . 0
C5D C 0.5038(15) 0.1864(11) 0.4859(7) 0.035(5) Uiso 1 d D . 0
C51D C 0.5048(17) 0.2772(13) 0.4595(8) 0.046(6) Uiso 1 d D . 0
O51D O 0.5060(11) 0.3577(10) 0.4882(6) 0.051(4) Uiso 1 d D . 0
O52D O 0.4961(14) 0.2798(12) 0.4026(7) 0.071(5) Uiso 1 d D . 0
C6D C 0.4878(19) 0.1024(13) 0.4564(9) 0.067(8) Uiso 1 d D . 0
H6D H 0.4766(19) 0.1087(13) 0.4158(9) 0.100 Uiso 1 calc R . 0
N1M N 0.1223(18) 0.3498(18) 0.6775(11) 0.087(8) Uiso 1 d . . 0
H11M H 0.0911(18) 0.4070(18) 0.6834(11) 0.100 Uiso 1 calc R . 0
H12M H 0.1152(18) 0.3120(18) 0.7095(11) 0.100 Uiso 1 calc R . 0
H13M H 0.0957(18) 0.3195(18) 0.6462(11) 0.100 Uiso 1 calc R . 0
N2M N 0.5082(16) 0.5176(15) 0.5607(9) 0.068(6) Uiso 1 d . . 0
H21M H 0.5627(16) 0.5477(15) 0.5470(9) 0.100 Uiso 1 calc R . 0
H22M H 0.4913(16) 0.5434(15) 0.5956(9) 0.100 Uiso 1 calc R . 0
H23M H 0.4582(16) 0.5258(15) 0.5351(9) 0.100 Uiso 1 calc R . 0
N3M N 0.2501(16) -0.0753(13) 0.6528(8) 0.057(5) Uiso 1 d . . 0
H31M H 0.3117(16) -0.0942(13) 0.6627(8) 0.100 Uiso 1 calc R . 0
H32M H 0.2302(16) -0.1087(13) 0.6210(8) 0.100 Uiso 1 calc R . 0
H33M H 0.2086(16) -0.0874(13) 0.6829(8) 0.100 Uiso 1 calc R . 0
N4M N 0.7056(14) 0.0941(14) 0.6394(9) 0.054(5) Uiso 1 d . . 0
H41M H 0.7322(14) 0.1479(14) 0.6556(9) 0.100 Uiso 1 calc R . 0
H42M H 0.7148(14) 0.0955(14) 0.6003(9) 0.100 Uiso 1 calc R . 0
H43M H 0.7349(14) 0.0408(14) 0.6544(9) 0.100 Uiso 1 calc R . 0
O1W O 0.2432(18) 0.5489(15) 0.6571(10) 0.104(7) Uiso 1 d . . 2
O2W O 0.0644(18) 0.0594(17) 0.6499(10) 0.110(8) Uiso 1 d . . 2
O3W O 0.2274(23) 0.3805(21) 0.9238(14) 0.155(11) Uiso 1 d . . 2
O4W O 0.6765(25) 0.2612(24) 0.9112(15) 0.060(9) Uiso 0.50 d P . 2
O5W O 0.2853(29) -0.1474(28) 0.4364(17) 0.085(12) Uiso 0.50 d P . 2
O6W O 0.4409(29) -0.2482(27) 0.4897(17) 0.075(11) Uiso 0.50 d P . 2
O7W O 0.8628(33) 0.0336(30) 0.7119(20) 0.093(13) Uiso 0.50 d P . 2
O8W O 0.5184(34) -0.0988(35) 0.3660(21) 0.108(15) Uiso 0.50 d P . 2
O9W O 0.0629(45) 0.4418(48) 0.9277(26) 0.155(22) Uiso 0.50 d P . 2

loop_
_geom_bond_atom_site_label_1
_geom_bond_atom_site_label_2
_geom_bond_distance
_geom_bond_site_symmetry_2
_geom_bond_publ_flag
Cu1 O4B 1.861(14) . ?
Cu1 N1M 1.90(2) . ?
Cu1 O51B 1.95(2) . ?
Cu1 N3A 1.98(2) . ?
Cu1 O1W 2.40(2) . ?
Cu2 O51D 1.908(14) . ?
Cu2 O4D 1.909(13) . ?
Cu2 N2M 1.98(2) . ?
Cu2 N3B 2.026(15) . ?
Cu3 N3M 1.88(2) . ?
Cu3 O4A 1.882(14) . ?
Cu3 O51A 1.90(2) . ?
Cu3 N3C 1.97(2) . ?
Cu3 O2W 2.50(2) . ?
Cu4 N4M 1.85(2) . ?
Cu4 O4C 1.881(15) . ?
Cu4 O51C 1.90(2) . ?
Cu4 N3D 2.00(2) . ?
N1A C6A 1.28(2) . ?
N1A C2A 1.35(2) . ?
C2A O2A 1.32(2) . ?
C2A N3A 1.33(2) . ?
N3A C4A 1.33(2) . ?
C4A O4A 1.28(2) . ?
C4A C5A 1.45(2) . ?
C5A C6A 1.34(2) . ?
C5A C51A 1.37(2) . ?
C51A O51A 1.29(2) . ?
C51A O52A 1.29(2) . ?
N1B C6B 1.28(2) . ?
N1B C2B 1.36(2) . ?
C2B N3B 1.32(2) . ?
C2B O2B 1.33(2) . ?
N3B C4B 1.31(2) . ?
C4B O4B 1.28(2) . ?
C4B C5B 1.46(2) . ?
C5B C6B 1.35(2) . ?
C5B C51B 1.36(2) . ?
C51B O51B 1.28(2) . ?
C51B O52B 1.29(2) . ?
O52B O3W 2.78(3) . ?
N1C C6C 1.29(2) . ?
N1C C2C 1.35(2) . ?
N1C O5W 2.80(4) 2 ?
C2C N3C 1.33(2) . ?
C2C O2C 1.34(2) . ?
N3C C4C 1.33(2) . ?
C4C O4C 1.28(2) . ?
C4C C5C 1.44(2) . ?
C5C C6C 1.35(2) . ?
C5C C51C 1.37(2) . ?
C51C O51C 1.26(2) . ?
C51C O52C 1.30(2) . ?
O52C O4W 2.78(4) . ?
N1D C6D 1.29(2) . ?
N1D C2D 1.35(2) . ?
N1D O8W 2.96(5) . ?
C2D O2D 1.33(2) . ?
C2D N3D 1.33(2) . ?
O2D O6W 2.85(4) . ?
N3D C4D 1.34(2) . ?
C4D O4D 1.26(2) . ?
C4D C5D 1.44(2) . ?
C5D C6D 1.34(2) . ?
C5D C51D 1.37(2) . ?
C51D O51D 1.27(2) . ?
C51D O52D 1.29(2) . ?
O1W O52C 2.66(3) 3_656 ?
O2W O52D 14.39(3) ? ?
O4W O6W 2.73(5) 3_656 ?
O5W O6W 2.76(5) . ?
